data_1508343
loop_
_publ_author_name
'Jackowski, Olivier'
'Wang, Jianping'
'Xie, Xiaomin'
'Ayad, Tahar'
'Zhang, Zhaoguo'
'Ratovelomanana-Vidal, Virginie'

_publ_section_title
;
 Enantioselective Rhodium-Catalyzed Synthesis of
 \a-Chloromethylene-\g-Butyrolactams from N-Allylic Alkynamides.
;
_journal_issue 15
_journal_name_full 'Organic letters'
_journal_page_first 4006
_journal_page_last 4009
_journal_paper_doi 10.1021/ol3017935
_journal_volume 14
_journal_year 2012
_chemical_absolute_configuration ad
_chemical_formula_moiety 'C15 H16 Cl1 N1 O3 S1'
_chemical_formula_sum 'C15 H16 Cl N O3 S'
_chemical_formula_weight 325.80
_chemical_name_systematic
;
 ?
;
_space_group_IT_number 19
_symmetry_cell_setting orthorhombic
_symmetry_Int_Tables_number 19
_symmetry_space_group_name_Hall 'P 2ac 2ab'
_symmetry_space_group_name_H-M 'P 21 21 21'
_atom_sites_solution_hydrogens geom
_atom_sites_solution_primary direct
_atom_sites_solution_secondary difmap
_audit_creation_method SHELXL-97
_cell_angle_alpha 90.00
_cell_angle_beta 90.00
_cell_angle_gamma 90.00
_cell_formula_units_Z 8
_cell_length_a 6.06670(10)
_cell_length_b 14.0644(3)
_cell_length_c 36.6000(8)
_cell_measurement_reflns_used 9200
_cell_measurement_temperature 200(2)
_cell_measurement_theta_max 67.3
_cell_measurement_theta_min 3.4
_cell_volume 3122.88(11)
_computing_cell_refinement 'Bruker SAINT'
_computing_data_collection 'Bruker APEX2'
_computing_data_reduction 'Bruker SAINT'
_computing_molecular_graphics 'Ortep-3 for Windows (Farrugia, 1997)'
_computing_publication_material 'WinGX publication routines (Farrugia, 1999)'
_computing_structure_refinement 'SHELXL-97 (Sheldrick, 2008)'
_computing_structure_solution 'SIR92 (Giacovazzo et al, 1993)'
_diffrn_ambient_temperature 200(2)
_diffrn_measured_fraction_theta_full 0.983
_diffrn_measured_fraction_theta_max 0.983
_diffrn_measurement_device_type 'Bruker APEX-II CCD'
_diffrn_measurement_method '\f and \w scans'
_diffrn_radiation_monochromator graphite
_diffrn_radiation_source 'fine-focus sealed tube'
_diffrn_radiation_type CuK\a
_diffrn_radiation_wavelength 1.54178
_diffrn_reflns_av_R_equivalents 0.0220
_diffrn_reflns_av_sigmaI/netI 0.0168
_diffrn_reflns_limit_h_max 7
_diffrn_reflns_limit_h_min -7
_diffrn_reflns_limit_k_max 16
_diffrn_reflns_limit_k_min -16
_diffrn_reflns_limit_l_max 43
_diffrn_reflns_limit_l_min -33
_diffrn_reflns_number 25850
_diffrn_reflns_theta_full 67.87
_diffrn_reflns_theta_max 67.87
_diffrn_reflns_theta_min 3.37
_diffrn_standards_number 0
_exptl_absorpt_coefficient_mu 3.498
_exptl_absorpt_correction_T_max 0.753
_exptl_absorpt_correction_T_min 0.647
_exptl_absorpt_correction_type multi-scan
_exptl_absorpt_process_details
;
SADABS, Bruker AXS Inc., Madison, 
Wisconsin, USA. 
;
_exptl_crystal_colour colorless
_exptl_crystal_density_diffrn 1.386
_exptl_crystal_density_method 'not measured'
_exptl_crystal_description plate-like
_exptl_crystal_F_000 1360
_exptl_crystal_size_max 0.28
_exptl_crystal_size_mid 0.2
_exptl_crystal_size_min 0.11
_refine_diff_density_max 0.240
_refine_diff_density_min -0.172
_refine_diff_density_rms 0.035
_refine_ls_abs_structure_details 'Flack H D (1983), Acta Cryst. A39, 876-881'
_refine_ls_abs_structure_Flack 0.008(8)
_refine_ls_extinction_coef 0.00199(10)
_refine_ls_extinction_expression Fc^*^=kFc[1+0.001xFc^2^\l^3^/sin(2\q)]^-1/4^
_refine_ls_extinction_method SHELXL
_refine_ls_goodness_of_fit_ref 1.053
_refine_ls_hydrogen_treatment constr
_refine_ls_matrix_type full
_refine_ls_number_parameters 384
_refine_ls_number_reflns 5521
_refine_ls_number_restraints 0
_refine_ls_restrained_S_all 1.053
_refine_ls_R_factor_all 0.0246
_refine_ls_R_factor_gt 0.0241
_refine_ls_shift/su_max 0.012
_refine_ls_shift/su_mean 0.000
_refine_ls_structure_factor_coef Fsqd
_refine_ls_weighting_details 'calc w=1/[\s^2^(Fo^2^)+(0.0386P)^2^+0.5752P] where P=(Fo^2^+2Fc^2^)/3'
_refine_ls_weighting_scheme calc
_refine_ls_wR_factor_gt 0.0653
_refine_ls_wR_factor_ref 0.0657
_reflns_number_gt 5432
_reflns_number_total 5521
_reflns_threshold_expression >2\s(I)
_cod_data_source_file ol3017935_si_001.cif
_cod_data_source_block oj111_0m
_cod_database_code 1508343

loop_
_symmetry_equiv_pos_as_xyz
'x, y, z'
'-x+1/2, -y, z+1/2'
'x+1/2, -y+1/2, -z'
'-x, y+1/2, -z+1/2'

loop_
_atom_site_label
_atom_site_type_symbol
_atom_site_fract_x
_atom_site_fract_y
_atom_site_fract_z
_atom_site_U_iso_or_equiv
_atom_site_adp_type
_atom_site_occupancy
_atom_site_symmetry_multiplicity
_atom_site_calc_flag
_atom_site_refinement_flags
Cl1 Cl 0.56662(8) 0.79205(3) 0.081324(12) 0.04975(12) Uani 1 1 d .
S1 S 0.90437(7) 0.57397(3) 0.228983(11) 0.03700(10) Uani 1 1 d .
O1 O 1.08227(19) 0.71850(9) 0.17446(3) 0.0415(3) Uani 1 1 d .
O2 O 1.1265(2) 0.54907(9) 0.22091(3) 0.0476(3) Uani 1 1 d .
O3 O 0.7509(3) 0.50295(9) 0.24012(3) 0.0495(3) Uani 1 1 d .
N1 N 0.7948(2) 0.61997(11) 0.19100(4) 0.0372(3) Uani 1 1 d .
C1 C 0.9003(3) 0.68620(11) 0.16874(4) 0.0328(3) Uani 1 1 d .
C2 C 0.7424(3) 0.70705(12) 0.13872(4) 0.0341(3) Uani 1 1 d .
C3 C 0.5453(3) 0.64329(15) 0.14261(5) 0.0471(4) Uani 1 1 d .
H3 H 0.4077 0.6813 0.1389 0.057 Uiso 1 1 calc R
C4 C 0.5587(3) 0.61015(16) 0.18276(5) 0.0477(4) Uani 1 1 d .
H4A H 0.4684 0.6511 0.1989 0.057 Uiso 1 1 calc R
H4B H 0.5096 0.5434 0.1854 0.057 Uiso 1 1 calc R
C5 C 0.7747(3) 0.77369(12) 0.11339(4) 0.0349(3) Uani 1 1 d .
C6 C 0.9657(3) 0.83693(14) 0.10808(5) 0.0484(4) Uani 1 1 d .
H6A H 1.0764 0.8239 0.1269 0.073 Uiso 1 1 calc R
H6B H 0.9179 0.9033 0.1099 0.073 Uiso 1 1 calc R
H6C H 1.0298 0.8256 0.0839 0.073 Uiso 1 1 calc R
C7 C 0.5428(4) 0.55975(17) 0.11782(6) 0.0639(6) Uani 1 1 d .
H7 H 0.4093 0.5245 0.1171 0.077 Uiso 1 1 calc R
C8 C 0.6957(6) 0.52994(19) 0.09767(7) 0.0775(8) Uani 1 1 d .
H8A H 0.8333 0.5622 0.0972 0.093 Uiso 1 1 calc R
H8B H 0.6737 0.4752 0.0829 0.093 Uiso 1 1 calc R
C9 C 0.9042(3) 0.66539(11) 0.26142(4) 0.0346(3) Uani 1 1 d .
C10 C 0.7202(3) 0.67727(13) 0.28376(5) 0.0415(4) Uani 1 1 d .
H10 H 0.5929 0.6388 0.2806 0.050 Uiso 1 1 calc R
C11 C 0.7271(4) 0.74629(14) 0.31064(5) 0.0486(5) Uani 1 1 d .
H11 H 0.6021 0.7555 0.3259 0.058 Uiso 1 1 calc R
C12 C 0.9130(4) 0.80250(13) 0.31585(5) 0.0514(5) Uani 1 1 d .
C13 C 1.0925(4) 0.79026(14) 0.29268(5) 0.0498(5) Uani 1 1 d .
H13 H 1.2193 0.8291 0.2957 0.060 Uiso 1 1 calc R
C14 C 1.0895(3) 0.72251(12) 0.26539(5) 0.0421(4) Uani 1 1 d .
H14 H 1.2123 0.7151 0.2496 0.051 Uiso 1 1 calc R
C15 C 0.9215(6) 0.87363(16) 0.34663(6) 0.0780(8) Uani 1 1 d .
H15A H 1.0754 0.8855 0.3534 0.117 Uiso 1 1 calc R
H15B H 0.8417 0.8484 0.3678 0.117 Uiso 1 1 calc R
H15C H 0.8529 0.9333 0.3387 0.117 Uiso 1 1 calc R
Cl1' Cl 0.70467(9) 0.88499(4) -0.041663(13) 0.05554(13) Uani 1 1 d .
S1' S 0.47103(7) 1.15630(3) 0.098039(11) 0.03797(11) Uani 1 1 d .
N1' N 0.5471(2) 1.10250(10) 0.05930(4) 0.0373(3) Uani 1 1 d .
O1' O 0.2525(2) 0.99915(10) 0.05361(3) 0.0443(3) Uani 1 1 d .
O2' O 0.2389(2) 1.16999(9) 0.09655(3) 0.0480(3) Uani 1 1 d .
O3' O 0.6161(3) 1.23566(9) 0.10130(4) 0.0542(3) Uani 1 1 d .
C1' C 0.4293(3) 1.02787(11) 0.04339(4) 0.0336(3) Uani 1 1 d .
C2' C 0.5687(3) 0.99382(12) 0.01250(4) 0.0349(3) Uani 1 1 d .
C3' C 0.7659(3) 1.05825(14) 0.00895(5) 0.0453(4) Uani 1 1 d .
H3' H 0.9018 1.0193 0.0051 0.054 Uiso 1 1 calc R
C4' C 0.7762(3) 1.10747(15) 0.04650(5) 0.0493(4) Uani 1 1 d .
H4'1 H 0.8766 1.0733 0.0633 0.059 Uiso 1 1 calc R
H4'2 H 0.8259 1.1742 0.0441 0.059 Uiso 1 1 calc R
C5' C 0.5214(3) 0.91722(12) -0.00721(4) 0.0382(4) Uani 1 1 d .
C6' C 0.3283(4) 0.85220(14) -0.00438(5) 0.0497(5) Uani 1 1 d .
H6'1 H 0.2420 0.8685 0.0174 0.075 Uiso 1 1 calc R
H6'2 H 0.3800 0.7864 -0.0025 0.075 Uiso 1 1 calc R
H6'3 H 0.2359 0.8590 -0.0262 0.075 Uiso 1 1 calc R
C7' C 0.7439(5) 1.13040(15) -0.02141(6) 0.0611(6) Uani 1 1 d .
H7' H 0.8664 1.1711 -0.0254 0.073 Uiso 1 1 calc R
C8' C 0.5730(6) 1.14233(16) -0.04269(6) 0.0733(7) Uani 1 1 d .
H8'1 H 0.4463 1.1034 -0.0398 0.088 Uiso 1 1 calc R
H8'2 H 0.5755 1.1900 -0.0611 0.088 Uiso 1 1 calc R
C9' C 0.5328(3) 1.07403(11) 0.13263(4) 0.0332(3) Uani 1 1 d .
C10' C 0.3756(3) 1.00727(12) 0.14236(5) 0.0383(4) Uani 1 1 d .
H10' H 0.2378 1.0051 0.1301 0.046 Uiso 1 1 calc R
C11' C 0.4219(3) 0.94383(13) 0.17019(5) 0.0408(4) Uani 1 1 d .
H11' H 0.3143 0.8981 0.1770 0.049 Uiso 1 1 calc R
C12' C 0.6234(3) 0.94584(12) 0.18840(4) 0.0385(4) Uani 1 1 d .
C13' C 0.7793(3) 1.01245(13) 0.17770(5) 0.0425(4) Uani 1 1 d .
H13' H 0.9183 1.0137 0.1896 0.051 Uiso 1 1 calc R
C14' C 0.7371(3) 1.07739(13) 0.14996(5) 0.0394(4) Uani 1 1 d .
H14' H 0.8449 1.1229 0.1430 0.047 Uiso 1 1 calc R
C15' C 0.6678(4) 0.87900(14) 0.21942(5) 0.0531(5) Uani 1 1 d .
H15D H 0.6481 0.9126 0.2427 0.080 Uiso 1 1 calc R
H15E H 0.8194 0.8554 0.2177 0.080 Uiso 1 1 calc R
H15F H 0.5650 0.8254 0.2182 0.080 Uiso 1 1 calc R

loop_
_atom_site_aniso_label
_atom_site_aniso_U_11
_atom_site_aniso_U_22
_atom_site_aniso_U_33
_atom_site_aniso_U_23
_atom_site_aniso_U_13
_atom_site_aniso_U_12
Cl1 0.0491(2) 0.0591(3) 0.0410(2) 0.00510(19) -0.00911(19) 0.0061(2)
S1 0.0417(2) 0.03554(19) 0.03374(19) 0.00506(16) 0.00663(17) 0.00181(17)
O1 0.0302(6) 0.0512(7) 0.0430(6) 0.0089(5) -0.0018(5) -0.0055(5)
O2 0.0480(7) 0.0486(7) 0.0461(7) 0.0061(6) 0.0090(6) 0.0136(6)
O3 0.0631(8) 0.0402(7) 0.0452(7) 0.0055(5) 0.0104(6) -0.0075(6)
N1 0.0350(7) 0.0459(8) 0.0308(7) 0.0033(6) 0.0049(6) -0.0048(6)
C1 0.0315(8) 0.0361(8) 0.0308(7) 0.0001(6) 0.0047(6) 0.0025(7)
C2 0.0302(8) 0.0400(8) 0.0320(8) -0.0045(7) 0.0038(6) 0.0006(7)
C3 0.0349(9) 0.0641(11) 0.0423(9) 0.0084(8) -0.0008(7) -0.0094(9)
C4 0.0336(9) 0.0694(12) 0.0401(9) 0.0053(9) 0.0041(7) -0.0118(9)
C5 0.0385(9) 0.0370(8) 0.0293(7) -0.0045(6) -0.0002(7) 0.0050(7)
C6 0.0553(11) 0.0455(10) 0.0443(10) 0.0071(8) -0.0038(8) -0.0086(9)
C7 0.0796(16) 0.0664(14) 0.0458(11) 0.0025(10) -0.0114(11) -0.0299(13)
C8 0.106(2) 0.0649(15) 0.0617(14) -0.0073(12) -0.0047(15) -0.0084(15)
C9 0.0403(9) 0.0354(8) 0.0279(7) 0.0084(6) 0.0009(6) 0.0055(7)
C10 0.0445(9) 0.0440(9) 0.0360(8) 0.0107(7) 0.0063(7) 0.0037(8)
C11 0.0654(12) 0.0448(10) 0.0356(9) 0.0087(8) 0.0127(8) 0.0123(10)
C12 0.0843(15) 0.0369(9) 0.0329(8) 0.0080(7) -0.0048(9) 0.0069(10)
C13 0.0591(12) 0.0421(9) 0.0483(10) 0.0081(8) -0.0132(9) -0.0051(9)
C14 0.0409(9) 0.0450(9) 0.0404(9) 0.0079(7) -0.0009(8) 0.0012(8)
C15 0.136(3) 0.0485(12) 0.0492(12) -0.0052(10) -0.0026(15) -0.0010(15)
Cl1' 0.0641(3) 0.0550(3) 0.0476(2) -0.0073(2) 0.0107(2) 0.0137(2)
S1' 0.0457(2) 0.03311(19) 0.0351(2) -0.00083(16) -0.00104(17) 0.00342(17)
N1' 0.0383(8) 0.0408(7) 0.0330(7) -0.0007(6) 0.0023(6) -0.0026(6)
O1' 0.0358(6) 0.0534(7) 0.0436(6) -0.0037(6) 0.0063(5) -0.0076(6)
O2' 0.0489(7) 0.0506(7) 0.0444(7) 0.0010(6) -0.0017(6) 0.0168(6)
O3' 0.0755(10) 0.0346(6) 0.0524(7) -0.0029(6) 0.0004(7) -0.0071(7)
C1' 0.0340(8) 0.0367(8) 0.0302(7) 0.0051(6) -0.0024(7) 0.0032(7)
C2' 0.0354(8) 0.0373(8) 0.0321(7) 0.0064(6) 0.0021(7) 0.0041(7)
C3' 0.0384(9) 0.0491(10) 0.0483(10) -0.0032(8) 0.0091(8) -0.0033(8)
C4' 0.0384(9) 0.0583(11) 0.0513(11) -0.0073(9) 0.0036(8) -0.0104(9)
C5' 0.0450(9) 0.0386(8) 0.0310(7) 0.0043(7) 0.0014(7) 0.0073(7)
C6' 0.0636(12) 0.0429(10) 0.0426(10) -0.0024(8) -0.0029(9) -0.0094(9)
C7' 0.0777(15) 0.0502(12) 0.0553(12) 0.0023(9) 0.0282(12) -0.0152(11)
C8' 0.115(2) 0.0502(12) 0.0549(12) 0.0180(10) 0.0104(15) 0.0013(14)
C9' 0.0355(8) 0.0329(8) 0.0311(7) -0.0048(6) -0.0016(6) 0.0028(7)
C10' 0.0356(9) 0.0436(9) 0.0355(8) -0.0010(7) -0.0050(7) -0.0019(7)
C11' 0.0467(9) 0.0380(8) 0.0376(8) -0.0015(7) -0.0020(7) -0.0027(8)
C12' 0.0494(10) 0.0348(8) 0.0311(8) -0.0081(7) -0.0033(7) 0.0105(8)
C13' 0.0377(9) 0.0488(10) 0.0409(9) -0.0107(8) -0.0115(7) 0.0061(8)
C14' 0.0374(9) 0.0411(9) 0.0397(8) -0.0082(7) -0.0030(7) -0.0014(8)
C15' 0.0752(14) 0.0441(10) 0.0400(10) -0.0018(8) -0.0114(9) 0.0127(10)

loop_
_atom_type_symbol
_atom_type_description
_atom_type_scat_dispersion_real
_atom_type_scat_dispersion_imag
_atom_type_scat_source
C C 0.0181 0.0091 'International Tables Vol C Tables 4.2.6.8 and 6.1.1.4'
H H 0.0000 0.0000 'International Tables Vol C Tables 4.2.6.8 and 6.1.1.4'
N N 0.0311 0.0180 'International Tables Vol C Tables 4.2.6.8 and 6.1.1.4'
O O 0.0492 0.0322 'International Tables Vol C Tables 4.2.6.8 and 6.1.1.4'
S S 0.3331 0.5567 'International Tables Vol C Tables 4.2.6.8 and 6.1.1.4'
Cl Cl 0.3639 0.7018 'International Tables Vol C Tables 4.2.6.8 and 6.1.1.4'

loop_
_geom_angle_atom_site_label_1
_geom_angle_atom_site_label_2
_geom_angle_atom_site_label_3
_geom_angle
O2 S1 O3 120.36(9)
O2 S1 N1 107.42(7)
O3 S1 N1 104.44(8)
O2 S1 C9 108.79(8)
O3 S1 C9 108.69(8)
N1 S1 C9 106.24(7)
C1 N1 C4 112.98(14)
C1 N1 S1 124.22(12)
C4 N1 S1 121.45(12)
O1 C1 N1 124.62(15)
O1 C1 C2 129.83(15)
N1 C1 C2 105.55(14)
C5 C2 C1 123.92(15)
C5 C2 C3 127.09(16)
C1 C2 C3 108.98(14)
C7 C3 C2 115.01(17)
C7 C3 C4 110.08(17)
C2 C3 C4 103.21(14)
C7 C3 H3 109.4
C2 C3 H3 109.4
C4 C3 H3 109.4
N1 C4 C3 102.60(14)
N1 C4 H4A 111.2
C3 C4 H4A 111.2
N1 C4 H4B 111.2
C3 C4 H4B 111.2
H4A C4 H4B 109.2
C2 C5 C6 129.18(16)
C2 C5 Cl1 117.78(14)
C6 C5 Cl1 113.04(12)
C5 C6 H6A 109.5
C5 C6 H6B 109.5
H6A C6 H6B 109.5
C5 C6 H6C 109.5
H6A C6 H6C 109.5
H6B C6 H6C 109.5
C8 C7 C3 128.0(2)
C8 C7 H7 116.0
C3 C7 H7 116.0
C7 C8 H8A 120.0
C7 C8 H8B 120.0
H8A C8 H8B 120.0
C14 C9 C10 121.15(16)
C14 C9 S1 119.69(13)
C10 C9 S1 119.12(14)
C11 C10 C9 118.52(18)
C11 C10 H10 120.7
C9 C10 H10 120.7
C10 C11 C12 121.42(18)
C10 C11 H11 119.3
C12 C11 H11 119.3
C13 C12 C11 118.75(17)
C13 C12 C15 120.7(2)
C11 C12 C15 120.5(2)
C14 C13 C12 121.06(19)
C14 C13 H13 119.5
C12 C13 H13 119.5
C13 C14 C9 119.06(18)
C13 C14 H14 120.5
C9 C14 H14 120.5
C12 C15 H15A 109.5
C12 C15 H15B 109.5
H15A C15 H15B 109.5
C12 C15 H15C 109.5
H15A C15 H15C 109.5
H15B C15 H15C 109.5
O2' S1' O3' 120.54(9)
O2' S1' N1' 107.58(8)
O3' S1' N1' 104.76(8)
O2' S1' C9' 109.17(8)
O3' S1' C9' 108.88(8)
N1' S1' C9' 104.74(7)
C1' N1' C4' 112.77(14)
C1' N1' S1' 123.52(12)
C4' N1' S1' 120.68(12)
O1' C1' N1' 125.28(15)
O1' C1' C2' 129.23(16)
N1' C1' C2' 105.49(14)
C5' C2' C1' 123.35(16)
C5' C2' C3' 127.81(16)
C1' C2' C3' 108.82(14)
C2' C3' C7' 113.42(17)
C2' C3' C4' 103.07(14)
C7' C3' C4' 110.98(17)
C2' C3' H3' 109.7
C7' C3' H3' 109.7
C4' C3' H3' 109.7
N1' C4' C3' 102.98(14)
N1' C4' H4'1 111.2
C3' C4' H4'1 111.2
N1' C4' H4'2 111.2
C3' C4' H4'2 111.2
H4'1 C4' H4'2 109.1
C2' C5' C6' 129.07(16)
C2' C5' Cl1' 117.81(14)
C6' C5' Cl1' 113.13(13)
C5' C6' H6'1 109.5
C5' C6' H6'2 109.5
H6'1 C6' H6'2 109.5
C5' C6' H6'3 109.5
H6'1 C6' H6'3 109.5
H6'2 C6' H6'3 109.5
C8' C7' C3' 126.5(2)
C8' C7' H7' 116.8
C3' C7' H7' 116.8
C7' C8' H8'1 120.0
C7' C8' H8'2 120.0
H8'1 C8' H8'2 120.0
C10' C9' C14' 121.25(15)
C10' C9' S1' 119.01(12)
C14' C9' S1' 119.73(13)
C11' C10' C9' 119.14(16)
C11' C10' H10' 120.4
C9' C10' H10' 120.4
C10' C11' C12' 121.17(17)
C10' C11' H11' 119.4
C12' C11' H11' 119.4
C13' C12' C11' 118.48(16)
C13' C12' C15' 120.98(17)
C11' C12' C15' 120.52(18)
C12' C13' C14' 121.64(16)
C12' C13' H13' 119.2
C14' C13' H13' 119.2
C13' C14' C9' 118.30(17)
C13' C14' H14' 120.8
C9' C14' H14' 120.8
C12' C15' H15D 109.5
C12' C15' H15E 109.5
H15D C15' H15E 109.5
C12' C15' H15F 109.5
H15D C15' H15F 109.5
H15E C15' H15F 109.5

loop_
_geom_bond_atom_site_label_1
_geom_bond_atom_site_label_2
_geom_bond_distance
Cl1 C5 1.7428(17)
S1 O2 1.4234(13)
S1 O3 1.4249(14)
S1 N1 1.6714(14)
S1 C9 1.7499(17)
O1 C1 1.212(2)
N1 C1 1.393(2)
N1 C4 1.470(2)
C1 C2 1.487(2)
C2 C5 1.333(2)
C2 C3 1.501(2)
C3 C7 1.485(3)
C3 C4 1.544(2)
C3 H3 1.0000
C4 H4A 0.9900
C4 H4B 0.9900
C5 C6 1.474(3)
C6 H6A 0.9800
C6 H6B 0.9800
C6 H6C 0.9800
C7 C8 1.257(4)
C7 H7 0.9500
C8 H8A 0.9500
C8 H8B 0.9500
C9 C14 1.389(3)
C9 C10 1.394(2)
C10 C11 1.383(3)
C10 H10 0.9500
C11 C12 1.390(3)
C11 H11 0.9500
C12 C13 1.391(3)
C12 C15 1.507(3)
C13 C14 1.381(3)
C13 H13 0.9500
C14 H14 0.9500
C15 H15A 0.9800
C15 H15B 0.9800
C15 H15C 0.9800
Cl1' C5' 1.7413(17)
S1' O2' 1.4226(14)
S1' O3' 1.4264(14)
S1' N1' 1.6720(14)
S1' C9' 1.7558(16)
N1' C1' 1.397(2)
N1' C4' 1.469(2)
O1' C1' 1.206(2)
C1' C2' 1.491(2)
C2' C5' 1.328(2)
C2' C3' 1.506(2)
C3' C7' 1.511(3)
C3' C4' 1.540(3)
C3' H3' 1.0000
C4' H4'1 0.9900
C4' H4'2 0.9900
C5' C6' 1.490(3)
C6' H6'1 0.9800
C6' H6'2 0.9800
C6' H6'3 0.9800
C7' C8' 1.307(4)
C7' H7' 0.9500
C8' H8'1 0.9500
C8' H8'2 0.9500
C9' C10' 1.385(2)
C9' C14' 1.393(2)
C10' C11' 1.383(2)
C10' H10' 0.9500
C11' C12' 1.393(3)
C11' H11' 0.9500
C12' C13' 1.388(3)
C12' C15' 1.498(2)
C13' C14' 1.389(3)
C13' H13' 0.9500
C14' H14' 0.9500
C15' H15D 0.9800
C15' H15E 0.9800
C15' H15F 0.9800

loop_
_cod_related_entry_id
_cod_related_entry_code
_cod_related_entry_database
1 30651988 ChemSpider
